data_7111979
loop_
_publ_author_name
'Paul Aillard'
'Pascal Retailleau'
'Arnaud Voituriez'
'Angela Marinetti'

_publ_section_title
;
 A [2+2+2] cyclization strategy for the synthesis of phosphorus embedding
 [6]helicene-like structures
;
_journal_name_full Chem.Commun.
_journal_page_first 2199
_journal_paper_doi 10.1039/c3cc48943d
_journal_volume 50
_journal_year 2014
_chemical_formula_moiety 'C33 H23 O2 P, C H Cl3'
_chemical_formula_sum 'C34 H24 Cl3 O2 P'
_chemical_formula_weight 601.85
_chemical_name_systematic
; 
 ? 
;
_space_group_IT_number 61
_symmetry_cell_setting orthorhombic
_symmetry_space_group_name_Hall '-P 2ac 2ab'
_symmetry_space_group_name_H-M 'P b c a'
_atom_sites_solution_hydrogens geom
_atom_sites_solution_primary direct
_atom_sites_solution_secondary difmap
_audit_creation_method SHELXL-97
_cell_angle_alpha 90.00
_cell_angle_beta 90.00
_cell_angle_gamma 90.00
_cell_formula_units_Z 8
_cell_length_a 9.5669(2)
_cell_length_b 19.1416(4)
_cell_length_c 31.576(2)
_cell_measurement_reflns_used 16284
_cell_measurement_temperature 193(2)
_cell_measurement_theta_max 68.2
_cell_measurement_theta_min 2.7
_cell_volume 5782.4(4)
_computing_cell_refinement 'CrystalClear-SM Expert 2.0 r15 (Rigaku, 2011)'
_computing_data_collection 'CrystalClear-SM Expert 2.0 r15 (Rigaku, 2011)'
_computing_data_reduction 'CrystalClear-SM Expert 2.0 r15 (Rigaku, 2011)'
_computing_molecular_graphics 'PLATON (Spek, 2003)'
_computing_publication_material 'SHELXL97 (Sheldrick, 2008)'
_computing_structure_refinement 'SHELXL97 (Sheldrick, 2008); CRYSTALBUILDER (Welter, 2006)'
_computing_structure_solution 'SHELXS97 (Sheldrick, 2008)'
_diffrn_ambient_temperature 193(2)
_diffrn_detector_type 'RAPID II large area curved imaging plate detector '
_diffrn_measured_fraction_theta_full 0.981
_diffrn_measured_fraction_theta_max 0.981
_diffrn_measurement_device_type 'Rigaku rapid II RAXIS conversion'
_diffrn_measurement_method 'profile data from \w-scans'
_diffrn_radiation_monochromator graphite
_diffrn_radiation_source 'fine-focus sealed tube'
_diffrn_radiation_type CuK\a
_diffrn_radiation_wavelength 1.54187
_diffrn_reflns_av_R_equivalents 0.0396
_diffrn_reflns_av_sigmaI/netI 0.0369
_diffrn_reflns_limit_h_max 11
_diffrn_reflns_limit_h_min -8
_diffrn_reflns_limit_k_max 22
_diffrn_reflns_limit_k_min -20
_diffrn_reflns_limit_l_max 31
_diffrn_reflns_limit_l_min -37
_diffrn_reflns_number 20524
_diffrn_reflns_theta_full 68.24
_diffrn_reflns_theta_max 68.24
_diffrn_reflns_theta_min 2.80
_exptl_absorpt_coefficient_mu 3.636
_exptl_absorpt_correction_T_max 0.75
_exptl_absorpt_correction_T_min 0.18
_exptl_absorpt_correction_type multi-scan
_exptl_absorpt_process_details 'FS_ABSCOR (Rigaku, 2009)'
_exptl_crystal_colour yellow
_exptl_crystal_density_diffrn 1.383
_exptl_crystal_density_method 'not measured'
_exptl_crystal_description stick
_exptl_crystal_F_000 2480
_exptl_crystal_size_max 0.60
_exptl_crystal_size_mid 0.13
_exptl_crystal_size_min 0.08
_refine_diff_density_max 0.979
_refine_diff_density_min -0.798
_refine_diff_density_rms 0.075
_refine_ls_extinction_coef 0.00051(13)
_refine_ls_extinction_expression Fc^*^=kFc[1+0.001xFc^2^\l^3^/sin(2\q)]^-1/4^
_refine_ls_extinction_method SHELXL
_refine_ls_goodness_of_fit_ref 1.187
_refine_ls_hydrogen_treatment constr
_refine_ls_matrix_type full
_refine_ls_number_parameters 399
_refine_ls_number_reflns 5197
_refine_ls_number_restraints 32
_refine_ls_restrained_S_all 1.216
_refine_ls_R_factor_all 0.0879
_refine_ls_R_factor_gt 0.0687
_refine_ls_shift/su_max 0.003
_refine_ls_shift/su_mean 0.000
_refine_ls_structure_factor_coef Fsqd
_refine_ls_weighting_details 'calc w=1/[\s^2^(Fo^2^)+(0.1191P)^2^+4.7850P] where P=(Fo^2^+2Fc^2^)/3'
_refine_ls_weighting_scheme calc
_refine_ls_wR_factor_gt 0.1937
_refine_ls_wR_factor_ref 0.2411
_reflns_number_gt 3933
_reflns_number_total 5197
_reflns_threshold_expression >2sigma(I)
_cod_data_source_file c3cc48943d.txt
_cod_data_source_block pa-276-dia2
_cod_database_code 7111979

loop_
_symmetry_equiv_pos_as_xyz
'x, y, z'
'-x+1/2, y+1/2, z'
'x, -y+1/2, z+1/2'
'-x+1/2, -y, z+1/2'
'-x, -y, -z'
'x-1/2, -y-1/2, -z'
'-x, y-1/2, -z-1/2'
'x-1/2, y, -z-1/2'

loop_
_atom_site_label
_atom_site_type_symbol
_atom_site_fract_x
_atom_site_fract_y
_atom_site_fract_z
_atom_site_U_iso_or_equiv
_atom_site_adp_type
_atom_site_occupancy
_atom_site_symmetry_multiplicity
_atom_site_calc_flag
_atom_site_refinement_flags
_atom_site_disorder_assembly
_atom_site_disorder_group
P1 P 0.90383(11) 0.85317(5) 0.85194(3) 0.0443(3) Uani 1 1 d . . .
O1 O 0.8371(3) 0.91716(14) 0.83537(8) 0.0585(8) Uani 1 1 d . . .
O2 O 1.0556(3) 0.84170(13) 1.03253(7) 0.0527(7) Uani 1 1 d . . .
C1 C 0.7934(5) 0.7801(2) 0.86469(13) 0.0582(11) Uani 1 1 d . . .
H1 H 0.7312 0.7581 0.8454 0.070 Uiso 1 1 calc R . .
C2 C 0.8109(5) 0.7611(2) 0.90483(13) 0.0599(11) Uani 1 1 d . . .
H2 H 0.7620 0.7228 0.9170 0.072 Uiso 1 1 calc R . .
C3 C 0.9111(4) 0.80327(17) 0.92918(11) 0.0447(9) Uani 1 1 d . . .
C4 C 0.9712(4) 0.85710(16) 0.90528(10) 0.0391(8) Uani 1 1 d . . .
C5 C 1.0590(4) 0.90504(16) 0.92321(10) 0.0378(8) Uani 1 1 d . . .
H5 H 1.0972 0.9415 0.9064 0.045 Uiso 1 1 calc R . .
C6 C 1.0934(4) 0.90072(16) 0.96658(10) 0.0409(8) Uani 1 1 d . . .
C7 C 1.0295(4) 0.84722(17) 0.99002(10) 0.0437(9) Uani 1 1 d . . .
C8 C 0.9420(4) 0.79808(18) 0.97192(11) 0.0492(9) Uani 1 1 d . . .
H8 H 0.9038 0.7614 0.9885 0.059 Uiso 1 1 calc R . .
C9 C 1.1875(4) 0.94996(16) 0.98865(10) 0.0411(8) Uani 1 1 d . . .
C10 C 1.1654(4) 0.95608(18) 1.03254(11) 0.0452(9) Uani 1 1 d . . .
C11 C 1.0600(5) 0.9088(2) 1.05278(11) 0.0550(10) Uani 1 1 d . . .
H11A H 1.0838 0.9026 1.0831 0.066 Uiso 1 1 calc R . .
H11B H 0.9665 0.9308 1.0512 0.066 Uiso 1 1 calc R . .
C12 C 1.2329(5) 1.0069(2) 1.05597(12) 0.0531(10) Uani 1 1 d . . .
H12 H 1.2221 1.0085 1.0859 0.064 Uiso 1 1 calc R . .
C13 C 1.3159(5) 1.0552(2) 1.03566(13) 0.0563(11) Uani 1 1 d . . .
H13 H 1.3544 1.0932 1.0512 0.068 Uiso 1 1 calc R . .
C14 C 1.3438(4) 1.04899(18) 0.99268(13) 0.0499(9) Uani 1 1 d . . .
C15 C 1.2905(4) 0.99227(16) 0.96933(11) 0.0421(8) Uani 1 1 d . . .
C16 C 1.3463(4) 0.98239(17) 0.92563(10) 0.0413(8) Uani 1 1 d . . .
C17 C 1.3821(5) 1.0420(2) 0.90314(13) 0.0553(10) Uani 1 1 d . . .
C18 C 1.3737(5) 1.11171(19) 0.92506(15) 0.0629(12) Uani 1 1 d . . .
H18A H 1.2754 1.1279 0.9260 0.075 Uiso 1 1 calc R . .
H18B H 1.4296 1.1468 0.9094 0.075 Uiso 1 1 calc R . .
C19 C 1.4303(5) 1.1033(2) 0.96983(15) 0.0621(12) Uani 1 1 d . . .
H19A H 1.5293 1.0884 0.9688 0.074 Uiso 1 1 calc R . .
H19B H 1.4252 1.1484 0.9851 0.074 Uiso 1 1 calc R . .
C20 C 1.4317(6) 1.0363(3) 0.86124(16) 0.0718(14) Uani 1 1 d . . .
H20 H 1.4542 1.0775 0.8459 0.086 Uiso 1 1 calc R . .
C21 C 1.4479(6) 0.9734(3) 0.84247(14) 0.0762(15) Uani 1 1 d . . .
H21 H 1.4769 0.9711 0.8137 0.091 Uiso 1 1 calc R . .
C22 C 1.4222(5) 0.9112(2) 0.86504(12) 0.0537(10) Uani 1 1 d . . .
C23 C 1.4461(5) 0.8447(3) 0.84651(13) 0.0626(12) Uani 1 1 d . . .
H23 H 1.4743 0.8420 0.8177 0.075 Uiso 1 1 calc R . .
C24 C 1.4300(5) 0.7853(2) 0.86876(14) 0.0600(11) Uani 1 1 d . . .
H24 H 1.4441 0.7413 0.8556 0.072 Uiso 1 1 calc R . .
C25 C 1.3918(5) 0.78891(19) 0.91196(13) 0.0535(10) Uani 1 1 d . . .
H25 H 1.3836 0.7472 0.9280 0.064 Uiso 1 1 calc R . .
C26 C 1.3666(4) 0.85134(17) 0.93056(11) 0.0416(8) Uani 1 1 d . . .
H26 H 1.3418 0.8526 0.9597 0.050 Uiso 1 1 calc R . .
C27 C 1.3764(4) 0.91527(18) 0.90768(11) 0.0418(8) Uani 1 1 d . . .
C28 C 1.0361(4) 0.82087(18) 0.81673(10) 0.0462(9) Uani 1 1 d . . .
C29 C 1.0881(5) 0.7529(2) 0.81940(13) 0.0587(11) Uani 1 1 d . . .
H29 H 1.0538 0.7224 0.8408 0.070 Uiso 1 1 calc R . .
C30 C 1.1876(6) 0.7292(2) 0.79170(15) 0.0708(13) Uani 1 1 d . . .
H30 H 1.2213 0.6827 0.7937 0.085 Uiso 1 1 calc R . .
C31 C 1.2389(6) 0.7738(3) 0.76065(14) 0.0734(14) Uani 1 1 d . . .
H31 H 1.3085 0.7577 0.7415 0.088 Uiso 1 1 calc R . .
C32 C 1.1899(6) 0.8406(3) 0.75743(13) 0.0689(13) Uani 1 1 d . . .
H32 H 1.2251 0.8708 0.7361 0.083 Uiso 1 1 calc R . .
C33 C 1.0889(5) 0.8643(2) 0.78530(12) 0.0593(11) Uani 1 1 d . . .
H33 H 1.0552 0.9108 0.7829 0.071 Uiso 1 1 calc R . .
Cl1 Cl 0.6859(8) 0.6219(3) 0.82732(16) 0.0959(15) Uani 0.577(9) 1 d PD A 1
Cl2 Cl 0.4120(4) 0.56254(16) 0.83800(9) 0.0757(11) Uani 0.577(9) 1 d PD A 1
Cl3 Cl 0.5069(7) 0.5789(3) 0.75541(9) 0.138(2) Uani 0.577(9) 1 d PD A 1
C34 C 0.5628(11) 0.5627(5) 0.8071(3) 0.073(4) Uani 0.577(9) 1 d PD A 1
H34 H 0.6046 0.5149 0.8080 0.088 Uiso 0.577(9) 1 calc PR A 1
Cl1B Cl 0.7197(17) 0.6156(6) 0.8272(4) 0.171(5) Uani 0.423(9) 1 d PDU A 2
Cl2B Cl 0.4465(15) 0.5683(8) 0.8259(5) 0.236(5) Uani 0.423(9) 1 d PDU A 2
Cl3B Cl 0.6323(16) 0.5455(3) 0.75559(13) 0.174(5) Uani 0.423(9) 1 d PDU A 2
C34B C 0.615(2) 0.5495(9) 0.8088(4) 0.115(6) Uani 0.423(9) 1 d PDU A 2
H34B H 0.6457 0.5042 0.8215 0.138 Uiso 0.423(9) 1 calc PR A 2

loop_
_atom_site_aniso_label
_atom_site_aniso_U_11
_atom_site_aniso_U_22
_atom_site_aniso_U_33
_atom_site_aniso_U_23
_atom_site_aniso_U_13
_atom_site_aniso_U_12
P1 0.0561(7) 0.0405(5) 0.0362(5) -0.0050(3) -0.0065(4) -0.0024(4)
O1 0.070(2) 0.0535(15) 0.0520(15) -0.0036(12) -0.0160(14) 0.0074(14)
O2 0.0725(19) 0.0537(15) 0.0320(12) 0.0074(10) -0.0010(12) -0.0047(13)
C1 0.065(3) 0.059(2) 0.051(2) -0.0150(18) -0.002(2) -0.018(2)
C2 0.071(3) 0.051(2) 0.058(2) -0.0056(18) 0.006(2) -0.020(2)
C3 0.060(2) 0.0357(17) 0.0387(17) -0.0034(13) 0.0035(16) -0.0044(16)
C4 0.051(2) 0.0325(16) 0.0337(16) -0.0028(12) 0.0019(15) 0.0001(15)
C5 0.051(2) 0.0308(15) 0.0312(15) 0.0019(12) 0.0029(15) 0.0002(14)
C6 0.058(2) 0.0320(15) 0.0324(16) 0.0005(12) 0.0022(15) 0.0021(15)
C7 0.057(2) 0.0412(18) 0.0324(16) 0.0044(13) 0.0025(16) 0.0000(16)
C8 0.068(3) 0.0386(18) 0.0412(18) 0.0065(14) 0.0074(18) -0.0107(17)
C9 0.056(2) 0.0327(16) 0.0344(16) -0.0021(12) -0.0059(15) 0.0039(15)
C10 0.053(2) 0.0468(18) 0.0362(17) -0.0051(14) -0.0023(16) 0.0085(17)
C11 0.071(3) 0.063(2) 0.0306(17) -0.0029(15) -0.0004(18) 0.001(2)
C12 0.057(2) 0.058(2) 0.0444(19) -0.0191(17) -0.0094(18) 0.013(2)
C13 0.061(3) 0.048(2) 0.060(2) -0.0223(18) -0.018(2) 0.0088(19)
C14 0.055(2) 0.0356(17) 0.059(2) -0.0067(15) -0.0112(19) 0.0055(16)
C15 0.052(2) 0.0308(15) 0.0433(17) -0.0014(13) -0.0101(16) 0.0044(15)
C16 0.047(2) 0.0369(16) 0.0403(17) 0.0048(13) -0.0051(16) -0.0032(15)
C17 0.061(3) 0.0443(19) 0.061(2) 0.0154(17) -0.007(2) -0.0094(18)
C18 0.065(3) 0.0373(19) 0.086(3) 0.0131(19) -0.004(2) -0.0069(19)
C19 0.072(3) 0.0365(19) 0.078(3) -0.0025(18) -0.015(2) -0.0063(19)
C20 0.086(4) 0.062(3) 0.067(3) 0.027(2) 0.009(3) -0.013(2)
C21 0.094(4) 0.083(3) 0.051(2) 0.020(2) 0.021(3) -0.001(3)
C22 0.056(3) 0.063(2) 0.0425(19) 0.0047(17) 0.0032(18) 0.0009(19)
C23 0.059(3) 0.083(3) 0.046(2) -0.009(2) 0.011(2) 0.011(2)
C24 0.061(3) 0.060(2) 0.059(2) -0.018(2) -0.001(2) 0.016(2)
C25 0.068(3) 0.0413(19) 0.051(2) -0.0036(16) -0.008(2) 0.0047(18)
C26 0.049(2) 0.0396(17) 0.0359(16) -0.0007(13) -0.0027(16) 0.0040(15)
C27 0.044(2) 0.0437(18) 0.0377(17) 0.0013(14) -0.0026(15) -0.0014(15)
C28 0.066(3) 0.0402(17) 0.0325(16) -0.0042(13) -0.0056(16) -0.0052(17)
C29 0.078(3) 0.049(2) 0.049(2) 0.0018(17) 0.007(2) 0.006(2)
C30 0.090(4) 0.054(2) 0.069(3) -0.010(2) 0.010(3) 0.013(2)
C31 0.091(4) 0.077(3) 0.053(2) -0.015(2) 0.017(3) 0.005(3)
C32 0.085(4) 0.075(3) 0.046(2) 0.0024(19) 0.013(2) -0.009(3)
C33 0.085(3) 0.050(2) 0.043(2) 0.0036(16) 0.003(2) 0.000(2)
Cl1 0.139(4) 0.0595(18) 0.089(2) -0.0142(15) 0.029(2) -0.028(2)
Cl2 0.094(2) 0.0693(16) 0.0634(14) 0.0120(10) -0.0068(12) 0.0024(12)
Cl3 0.239(6) 0.122(3) 0.0518(14) 0.0047(15) 0.002(2) 0.003(3)
C34 0.116(9) 0.022(4) 0.082(6) -0.001(4) 0.032(6) 0.002(5)
Cl1B 0.205(10) 0.124(6) 0.184(8) -0.031(5) -0.025(7) 0.017(6)
Cl2B 0.201(9) 0.263(13) 0.243(12) -0.051(10) -0.011(8) 0.044(8)
Cl3B 0.370(14) 0.090(3) 0.063(2) -0.004(2) 0.018(4) -0.047(6)
C34B 0.232(14) 0.041(8) 0.072(7) -0.013(6) 0.006(11) 0.042(9)

loop_
_atom_type_symbol
_atom_type_description
_atom_type_scat_dispersion_real
_atom_type_scat_dispersion_imag
_atom_type_scat_source
C C 0.0181 0.0091 'International Tables Vol C Tables 4.2.6.8 and 6.1.1.4'
H H 0.0000 0.0000 'International Tables Vol C Tables 4.2.6.8 and 6.1.1.4'
O O 0.0492 0.0322 'International Tables Vol C Tables 4.2.6.8 and 6.1.1.4'
P P 0.2955 0.4335 'International Tables Vol C Tables 4.2.6.8 and 6.1.1.4'
Cl Cl 0.3639 0.7018 'International Tables Vol C Tables 4.2.6.8 and 6.1.1.4'

loop_
_geom_angle_atom_site_label_1
_geom_angle_atom_site_label_2
_geom_angle_atom_site_label_3
_geom_angle
O1 P1 C28 111.78(17)
O1 P1 C1 118.0(2)
C28 P1 C1 106.55(19)
O1 P1 C4 116.77(15)
C28 P1 C4 109.94(17)
C1 P1 C4 91.91(17)
C7 O2 C11 111.9(3)
C2 C1 P1 110.6(3)
C2 C1 H1 124.7
P1 C1 H1 124.7
C1 C2 C3 115.5(4)
C1 C2 H2 122.3
C3 C2 H2 122.3
C8 C3 C4 119.3(3)
C8 C3 C2 127.5(3)
C4 C3 C2 113.0(3)
C5 C4 C3 121.5(3)
C5 C4 P1 129.3(3)
C3 C4 P1 109.0(3)
C4 C5 C6 120.4(3)
C4 C5 H5 119.8
C6 C5 H5 119.8
C7 C6 C5 116.9(3)
C7 C6 C9 118.8(3)
C5 C6 C9 124.2(3)
O2 C7 C8 117.6(3)
O2 C7 C6 119.6(3)
C8 C7 C6 122.8(3)
C7 C8 C3 118.9(3)
C7 C8 H8 120.5
C3 C8 H8 120.5
C10 C9 C15 118.8(3)
C10 C9 C6 115.2(3)
C15 C9 C6 125.9(3)
C12 C10 C9 121.0(4)
C12 C10 C11 120.7(3)
C9 C10 C11 118.1(3)
O2 C11 C10 111.8(3)
O2 C11 H11A 109.3
C10 C11 H11A 109.3
O2 C11 H11B 109.3
C10 C11 H11B 109.3
H11A C11 H11B 107.9
C13 C12 C10 119.5(3)
C13 C12 H12 120.2
C10 C12 H12 120.2
C12 C13 C14 120.5(3)
C12 C13 H13 119.7
C14 C13 H13 119.7
C13 C14 C15 120.6(4)
C13 C14 C19 120.8(4)
C15 C14 C19 118.6(4)
C14 C15 C9 117.9(3)
C14 C15 C16 116.9(3)
C9 C15 C16 125.2(3)
C17 C16 C27 119.0(3)
C17 C16 C15 117.2(3)
C27 C16 C15 123.5(3)
C16 C17 C20 120.0(4)
C16 C17 C18 118.7(4)
C20 C17 C18 121.2(4)
C17 C18 C19 108.3(3)
C17 C18 H18A 110.0
C19 C18 H18A 110.0
C17 C18 H18B 110.0
C19 C18 H18B 110.0
H18A C18 H18B 108.4
C14 C19 C18 108.7(3)
C14 C19 H19A 109.9
C18 C19 H19A 109.9
C14 C19 H19B 109.9
C18 C19 H19B 109.9
H19A C19 H19B 108.3
C21 C20 C17 121.3(4)
C21 C20 H20 119.3
C17 C20 H20 119.3
C20 C21 C22 120.8(4)
C20 C21 H21 119.6
C22 C21 H21 119.6
C21 C22 C27 119.1(4)
C21 C22 C23 121.4(4)
C27 C22 C23 119.4(4)
C24 C23 C22 121.6(4)
C24 C23 H23 119.2
C22 C23 H23 119.2
C23 C24 C25 119.6(4)
C23 C24 H24 120.2
C25 C24 H24 120.2
C26 C25 C24 120.5(4)
C26 C25 H25 119.8
C24 C25 H25 119.8
C25 C26 C27 121.8(3)
C25 C26 H26 119.1
C27 C26 H26 119.1
C22 C27 C26 117.0(3)
C22 C27 C16 119.2(3)
C26 C27 C16 123.8(3)
C33 C28 C29 118.1(4)
C33 C28 P1 119.5(3)
C29 C28 P1 122.3(3)
C30 C29 C28 121.1(4)
C30 C29 H29 119.4
C28 C29 H29 119.4
C29 C30 C31 119.6(4)
C29 C30 H30 120.2
C31 C30 H30 120.2
C32 C31 C30 120.4(5)
C32 C31 H31 119.8
C30 C31 H31 119.8
C31 C32 C33 119.9(4)
C31 C32 H32 120.1
C33 C32 H32 120.1
C32 C33 C28 120.9(4)
C32 C33 H33 119.6
C28 C33 H33 119.6
Cl2 C34 Cl3 105.7(6)
Cl2 C34 Cl1 110.7(6)
Cl3 C34 Cl1 115.6(6)
Cl2 C34 H34 108.2
Cl3 C34 H34 108.2
Cl1 C34 H34 108.2
Cl3B C34B Cl1B 108.1(11)
Cl3B C34B Cl2B 114.3(12)
Cl1B C34B Cl2B 106.5(10)
Cl3B C34B H34B 109.3
Cl1B C34B H34B 109.3
Cl2B C34B H34B 109.3

loop_
_geom_bond_atom_site_label_1
_geom_bond_atom_site_label_2
_geom_bond_distance
P1 O1 1.477(3)
P1 C28 1.795(4)
P1 C1 1.799(4)
P1 C4 1.805(3)
O2 C7 1.369(4)
O2 C11 1.436(5)
C1 C2 1.329(6)
C1 H1 0.9500
C2 C3 1.470(5)
C2 H2 0.9500
C3 C8 1.386(5)
C3 C4 1.401(5)
C4 C5 1.367(5)
C5 C6 1.411(4)
C5 H5 0.9500
C6 C7 1.404(5)
C6 C9 1.478(5)
C7 C8 1.382(5)
C8 H8 0.9500
C9 C10 1.407(5)
C9 C15 1.413(5)
C10 C12 1.382(5)
C10 C11 1.498(6)
C11 H11A 0.9900
C11 H11B 0.9900
C12 C13 1.377(6)
C12 H12 0.9500
C13 C14 1.388(6)
C13 H13 0.9500
C14 C15 1.408(5)
C14 C19 1.512(6)
C15 C16 1.492(5)
C16 C17 1.387(5)
C16 C27 1.433(5)
C17 C20 1.410(6)
C17 C18 1.505(6)
C18 C19 1.522(6)
C18 H18A 0.9900
C18 H18B 0.9900
C19 H19A 0.9900
C19 H19B 0.9900
C20 C21 1.350(7)
C20 H20 0.9500
C21 C22 1.411(6)
C21 H21 0.9500
C22 C27 1.418(5)
C22 C23 1.420(6)
C23 C24 1.344(6)
C23 H23 0.9500
C24 C25 1.414(6)
C24 H24 0.9500
C25 C26 1.353(5)
C25 H25 0.9500
C26 C27 1.424(5)
C26 H26 0.9500
C28 C33 1.389(5)
C28 C29 1.396(5)
C29 C30 1.369(6)
C29 H29 0.9500
C30 C31 1.389(7)
C30 H30 0.9500
C31 C32 1.367(7)
C31 H31 0.9500
C32 C33 1.382(6)
C32 H32 0.9500
C33 H33 0.9500
Cl1 C34 1.754(9)
Cl2 C34 1.742(11)
Cl3 C34 1.745(10)
C34 H34 1.0000
Cl1B C34B 1.717(14)
Cl2B C34B 1.736(16)
Cl3B C34B 1.690(13)
C34B H34B 1.0000

loop_
_geom_torsion_atom_site_label_1
_geom_torsion_atom_site_label_2
_geom_torsion_atom_site_label_3
_geom_torsion_atom_site_label_4
_geom_torsion
O1 P1 C1 C2 -123.3(4)
C28 P1 C1 C2 110.0(4)
C4 P1 C1 C2 -1.4(4)
P1 C1 C2 C3 1.0(5)
C1 C2 C3 C8 175.3(4)
C1 C2 C3 C4 0.1(6)
C8 C3 C4 C5 -0.5(6)
C2 C3 C4 C5 175.2(3)
C8 C3 C4 P1 -176.8(3)
C2 C3 C4 P1 -1.2(4)
O1 P1 C4 C5 -51.6(4)
C28 P1 C4 C5 77.1(4)
C1 P1 C4 C5 -174.5(4)
O1 P1 C4 C3 124.4(3)
C28 P1 C4 C3 -106.9(3)
C1 P1 C4 C3 1.4(3)
C3 C4 C5 C6 1.0(5)
P1 C4 C5 C6 176.5(3)
C4 C5 C6 C7 -2.3(5)
C4 C5 C6 C9 179.9(3)
C11 O2 C7 C8 -140.9(4)
C11 O2 C7 C6 40.3(5)
C5 C6 C7 O2 -178.1(3)
C9 C6 C7 O2 -0.1(5)
C5 C6 C7 C8 3.2(6)
C9 C6 C7 C8 -178.8(4)
O2 C7 C8 C3 178.5(4)
C6 C7 C8 C3 -2.8(6)
C4 C3 C8 C7 1.3(6)
C2 C3 C8 C7 -173.6(4)
C7 C6 C9 C10 -23.0(5)
C5 C6 C9 C10 154.8(3)
C7 C6 C9 C15 159.9(3)
C5 C6 C9 C15 -22.3(6)
C15 C9 C10 C12 6.1(5)
C6 C9 C10 C12 -171.2(3)
C15 C9 C10 C11 -177.6(3)
C6 C9 C10 C11 5.1(5)
C7 O2 C11 C10 -56.1(4)
C12 C10 C11 O2 -150.2(3)
C9 C10 C11 O2 33.5(5)
C9 C10 C12 C13 4.3(6)
C11 C10 C12 C13 -171.9(4)
C10 C12 C13 C14 -6.7(6)
C12 C13 C14 C15 -1.5(6)
C12 C13 C14 C19 177.7(4)
C13 C14 C15 C9 11.8(5)
C19 C14 C15 C9 -167.4(3)
C13 C14 C15 C16 -169.1(4)
C19 C14 C15 C16 11.7(5)
C10 C9 C15 C14 -13.9(5)
C6 C9 C15 C14 163.0(3)
C10 C9 C15 C16 167.0(3)
C6 C9 C15 C16 -16.0(6)
C14 C15 C16 C17 -33.3(5)
C9 C15 C16 C17 145.8(4)
C14 C15 C16 C27 140.7(4)
C9 C15 C16 C27 -40.2(6)
C27 C16 C17 C20 7.5(6)
C15 C16 C17 C20 -178.2(4)
C27 C16 C17 C18 -169.5(4)
C15 C16 C17 C18 4.8(6)
C16 C17 C18 C19 41.3(6)
C20 C17 C18 C19 -135.7(5)
C13 C14 C19 C18 -144.9(4)
C15 C14 C19 C18 34.3(5)
C17 C18 C19 C14 -59.1(5)
C16 C17 C20 C21 -1.2(8)
C18 C17 C20 C21 175.7(5)
C17 C20 C21 C22 -3.2(9)
C20 C21 C22 C27 1.1(8)
C20 C21 C22 C23 -176.4(5)
C21 C22 C23 C24 175.8(5)
C27 C22 C23 C24 -1.7(7)
C22 C23 C24 C25 -1.7(7)
C23 C24 C25 C26 2.3(7)
C24 C25 C26 C27 0.5(6)
C21 C22 C27 C26 -173.3(4)
C23 C22 C27 C26 4.3(6)
C21 C22 C27 C16 5.2(6)
C23 C22 C27 C16 -177.2(4)
C25 C26 C27 C22 -3.8(6)
C25 C26 C27 C16 177.8(4)
C17 C16 C27 C22 -9.5(6)
C15 C16 C27 C22 176.6(4)
C17 C16 C27 C26 168.9(4)
C15 C16 C27 C26 -5.0(6)
O1 P1 C28 C33 16.5(4)
C1 P1 C28 C33 146.8(3)
C4 P1 C28 C33 -114.9(3)
O1 P1 C28 C29 -162.9(3)
C1 P1 C28 C29 -32.6(4)
C4 P1 C28 C29 65.7(4)
C33 C28 C29 C30 -0.4(7)
P1 C28 C29 C30 179.0(4)
C28 C29 C30 C31 0.6(8)
C29 C30 C31 C32 -0.5(8)
C30 C31 C32 C33 0.2(8)
C31 C32 C33 C28 0.0(7)
C29 C28 C33 C32 0.1(7)
P1 C28 C33 C32 -179.4(4)
